data_4302299
loop_
_publ_author_name
'Sarkar, Bijay'
'Wen, Sung-Yin'
'Wang, Jyun-Hua'
'Chiou, Ling-Song'
'Liao, Ping-Kuei'
'Santra, Bidyut Kumar'
'Wang, Ju-Chun'
'Liu, C. W.'

_publ_section_title
;
 Conjugate Base of a Secondary Phosphine Selenide [P(Se)(O^i^Pr)~2~]^-^
 as the Bridging Unit for the Construction of Heterometallic
 Fe(II)--Hg(II)/Cd(II) Complexes
;
_journal_coden_ASTM INOCAJ
_journal_issue 12
_journal_name_full 'Inorganic Chemistry'
_journal_page_first 5129
_journal_page_last 5140
_journal_paper_doi 10.1021/ic8024556
_journal_volume 48
_journal_year 2009
_chemical_formula_sum 'C13 H19 Cd Fe I2 O4 P Se'
_chemical_formula_weight 771.26
_space_group_IT_number 60
_symmetry_cell_setting orthorhombic
_symmetry_space_group_name_Hall '-P 2n 2ab'
_symmetry_space_group_name_H-M 'P b c n'
_atom_sites_solution_hydrogens geom
_atom_sites_solution_primary direct
_atom_sites_solution_secondary difmap
_audit_creation_method SHELXL-97
_cell_angle_alpha 90.00
_cell_angle_beta 90.00
_cell_angle_gamma 90.00
_cell_formula_units_Z 8
_cell_length_a 8.1713(3)
_cell_length_b 20.2209(7)
_cell_length_c 27.2425(9)
_cell_measurement_reflns_used 5943
_cell_measurement_temperature 223(2)
_cell_measurement_theta_max 22.56
_cell_measurement_theta_min 2.51
_cell_volume 4501.3(3)
_computing_cell_refinement 'Bruker SMART'
_computing_data_collection 'Bruker SMART'
_computing_data_reduction 'Bruker SAINT'
_computing_molecular_graphics 'Bruker SHELXTL'
_computing_publication_material 'Bruker SHELXTL'
_computing_structure_refinement 'SHELXL-97 (Sheldrick, 1997)'
_computing_structure_solution 'SHELXS-97 (Sheldrick, 1990)'
_diffrn_ambient_temperature 223(2)
_diffrn_measured_fraction_theta_full 1.000
_diffrn_measured_fraction_theta_max 1.000
_diffrn_measurement_device_type 'CCD area detector'
_diffrn_measurement_method 'phi and omega scans'
_diffrn_radiation_monochromator graphite
_diffrn_radiation_source 'fine-focus sealed tube'
_diffrn_radiation_type MoK\a
_diffrn_radiation_wavelength 0.71073
_diffrn_reflns_av_R_equivalents 0.0803
_diffrn_reflns_av_sigmaI/netI 0.0344
_diffrn_reflns_limit_h_max 9
_diffrn_reflns_limit_h_min -9
_diffrn_reflns_limit_k_max 23
_diffrn_reflns_limit_k_min -23
_diffrn_reflns_limit_l_max 32
_diffrn_reflns_limit_l_min -32
_diffrn_reflns_number 48981
_diffrn_reflns_theta_full 24.74
_diffrn_reflns_theta_max 24.74
_diffrn_reflns_theta_min 1.49
_exptl_absorpt_coefficient_mu 6.032
_exptl_absorpt_correction_T_max 1.0000
_exptl_absorpt_correction_T_min 0.6143
_exptl_absorpt_correction_type multi-scan
_exptl_absorpt_process_details SADABS
_exptl_crystal_colour colorless
_exptl_crystal_density_diffrn 2.276
_exptl_crystal_density_method 'not measured'
_exptl_crystal_description plate
_exptl_crystal_F_000 2864
_exptl_crystal_size_max 0.20
_exptl_crystal_size_mid 0.10
_exptl_crystal_size_min 0.05
_refine_diff_density_max 1.431
_refine_diff_density_min -0.525
_refine_diff_density_rms 0.115
_refine_ls_extinction_method none
_refine_ls_goodness_of_fit_ref 1.060
_refine_ls_hydrogen_treatment constr
_refine_ls_matrix_type full
_refine_ls_number_parameters 208
_refine_ls_number_reflns 3863
_refine_ls_number_restraints 0
_refine_ls_restrained_S_all 1.060
_refine_ls_R_factor_all 0.0579
_refine_ls_R_factor_gt 0.0360
_refine_ls_shift/su_max 0.001
_refine_ls_shift/su_mean 0.000
_refine_ls_structure_factor_coef Fsqd
_refine_ls_weighting_details 'calc w=1/[\s^2^(Fo^2^)+(0.0389P)^2^+4.6677P] where P=(Fo^2^+2Fc^2^)/3'
_refine_ls_weighting_scheme calc
_refine_ls_wR_factor_gt 0.0756
_refine_ls_wR_factor_ref 0.0830
_reflns_number_gt 2874
_reflns_number_total 3863
_reflns_threshold_expression >2sigma(I)
_cod_duplicate_entry 4333510
_cod_data_source_file ic8024556_si_001_8.cif
_cod_data_source_block 10
_cod_depositor_comments
;
The following automatic conversions were performed:
'_symmetry_cell_setting' value 'Orthorhombic' changed to 'orthorhombic'
according to '/home/saulius/struct/CIF-dictionaries/cif_core.dic'
dictionary named 'cif_core.dic' version 2.4.1 from 2010-06-29.

Automatic conversion script
Id: cif_fix_enum 1527 2010-12-29 10:47:43Z saulius 
;
_cod_database_code 4302299

loop_
_symmetry_equiv_pos_as_xyz
'x, y, z'
'-x+1/2, -y+1/2, z+1/2'
'-x, y, -z+1/2'
'x+1/2, -y+1/2, -z'
'-x, -y, -z'
'x-1/2, y-1/2, -z-1/2'
'x, -y, z-1/2'
'-x-1/2, y-1/2, z'

loop_
_atom_site_label
_atom_site_type_symbol
_atom_site_fract_x
_atom_site_fract_y
_atom_site_fract_z
_atom_site_U_iso_or_equiv
_atom_site_adp_type
_atom_site_occupancy
_atom_site_symmetry_multiplicity
_atom_site_calc_flag
_atom_site_refinement_flags
_atom_site_disorder_assembly
_atom_site_disorder_group
Cd1 Cd 0.48667(6) 0.24593(2) 0.679471(17) 0.04757(15) Uani 1 1 d . . .
Fe1 Fe 0.77647(11) 0.47839(5) 0.64577(3) 0.0435(2) Uani 1 1 d . . .
I1 I 0.75312(6) 0.21981(3) 0.743847(16) 0.05411(15) Uani 1 1 d . . .
I2 I 0.45021(8) 0.16690(3) 0.600526(18) 0.07265(19) Uani 1 1 d . . .
Se1 Se 0.42414(8) 0.37197(3) 0.67228(2) 0.04509(18) Uani 1 1 d . . .
P1 P 0.62167(19) 0.39642(8) 0.62131(5) 0.0366(4) Uani 1 1 d . . .
O1 O 0.4998(8) 0.5677(3) 0.6359(2) 0.092(2) Uani 1 1 d . . .
O2 O 0.8984(6) 0.4984(3) 0.54655(18) 0.0728(16) Uani 1 1 d . . .
O3 O 0.5509(5) 0.4177(2) 0.56935(13) 0.0410(10) Uani 1 1 d . . .
O4 O 0.7081(5) 0.3265(2) 0.61517(14) 0.0428(10) Uani 1 1 d . . .
C1 C 0.9845(9) 0.4374(5) 0.6782(3) 0.065(2) Uani 1 1 d . . .
H1A H 1.0584 0.4053 0.6629 0.078 Uiso 1 1 calc R . .
C2 C 0.8458(9) 0.4221(4) 0.7065(2) 0.0565(19) Uani 1 1 d . . .
H2A H 0.8067 0.3775 0.7142 0.068 Uiso 1 1 calc R . .
C3 C 0.7727(10) 0.4813(5) 0.7219(2) 0.068(2) Uani 1 1 d . . .
H3A H 0.6759 0.4858 0.7428 0.082 Uiso 1 1 calc R . .
C4 C 0.8730(12) 0.5337(4) 0.7038(3) 0.077(3) Uani 1 1 d . . .
H4A H 0.8578 0.5811 0.7096 0.092 Uiso 1 1 calc R . .
C5 C 1.0015(11) 0.5036(5) 0.6770(3) 0.077(3) Uani 1 1 d . . .
H5A H 1.0896 0.5274 0.6601 0.092 Uiso 1 1 calc R . .
C6 C 0.6070(10) 0.5335(4) 0.6387(3) 0.060(2) Uani 1 1 d . . .
C7 C 0.8505(8) 0.4913(3) 0.5850(3) 0.0517(17) Uani 1 1 d . . .
C8 C 0.4241(9) 0.3839(4) 0.5408(3) 0.066(2) Uani 1 1 d . . .
H8A H 0.4214 0.3368 0.5493 0.079 Uiso 1 1 calc R . .
C9 C 0.2622(10) 0.4152(7) 0.5519(3) 0.118(4) Uani 1 1 d . . .
H9A H 0.2351 0.4080 0.5858 0.177 Uiso 1 1 calc R . .
H9B H 0.1794 0.3958 0.5314 0.177 Uiso 1 1 calc R . .
H9C H 0.2684 0.4618 0.5456 0.177 Uiso 1 1 calc R . .
C10 C 0.4691(10) 0.3923(4) 0.4874(3) 0.076(2) Uani 1 1 d . . .
H10A H 0.5713 0.3705 0.4810 0.114 Uiso 1 1 calc R . .
H10B H 0.4793 0.4385 0.4800 0.114 Uiso 1 1 calc R . .
H10C H 0.3852 0.3732 0.4672 0.114 Uiso 1 1 calc R . .
C11 C 0.8661(9) 0.3160(4) 0.5890(2) 0.059(2) Uani 1 1 d . . .
H11A H 0.9292 0.3572 0.5888 0.071 Uiso 1 1 calc R . .
C12 C 0.9574(10) 0.2640(4) 0.6171(3) 0.074(2) Uani 1 1 d . . .
H12A H 0.9801 0.2799 0.6496 0.112 Uiso 1 1 calc R . .
H12B H 1.0585 0.2543 0.6006 0.112 Uiso 1 1 calc R . .
H12C H 0.8922 0.2246 0.6190 0.112 Uiso 1 1 calc R . .
C13 C 0.8304(12) 0.2949(5) 0.5371(3) 0.105(4) Uani 1 1 d . . .
H13A H 0.7732 0.3297 0.5204 0.158 Uiso 1 1 calc R . .
H13B H 0.7638 0.2558 0.5375 0.158 Uiso 1 1 calc R . .
H13C H 0.9313 0.2858 0.5204 0.158 Uiso 1 1 calc R . .

loop_
_atom_site_aniso_label
_atom_site_aniso_U_11
_atom_site_aniso_U_22
_atom_site_aniso_U_33
_atom_site_aniso_U_23
_atom_site_aniso_U_13
_atom_site_aniso_U_12
Cd1 0.0570(3) 0.0485(3) 0.0372(3) 0.0006(2) -0.0068(2) 0.0048(2)
Fe1 0.0500(6) 0.0499(6) 0.0305(5) 0.0052(4) -0.0077(4) -0.0006(4)
I1 0.0479(3) 0.0692(3) 0.0453(3) -0.0044(2) -0.0067(2) 0.0125(2)
I2 0.1082(5) 0.0642(3) 0.0456(3) -0.0106(2) -0.0180(3) 0.0048(3)
Se1 0.0460(4) 0.0508(4) 0.0385(4) 0.0057(3) 0.0099(3) 0.0098(3)
P1 0.0373(9) 0.0457(10) 0.0269(8) 0.0017(7) -0.0003(6) 0.0045(7)
O1 0.110(5) 0.085(5) 0.081(4) 0.004(3) -0.007(3) 0.046(4)
O2 0.070(4) 0.105(4) 0.043(3) 0.025(3) 0.007(3) -0.007(3)
O3 0.040(2) 0.054(3) 0.029(2) 0.0032(18) -0.0063(17) -0.003(2)
O4 0.045(3) 0.044(3) 0.039(2) 0.0012(19) 0.0095(18) 0.007(2)
C1 0.062(5) 0.086(6) 0.047(4) 0.003(4) -0.021(4) 0.005(4)
C2 0.061(5) 0.063(5) 0.046(4) 0.018(4) -0.026(4) -0.006(4)
C3 0.074(5) 0.103(7) 0.028(4) -0.002(4) -0.010(4) 0.002(5)
C4 0.119(8) 0.058(5) 0.053(5) -0.011(4) -0.046(5) 0.003(5)
C5 0.083(6) 0.104(8) 0.043(5) 0.019(5) -0.026(4) -0.036(6)
C6 0.082(6) 0.051(5) 0.046(4) 0.000(3) -0.014(4) 0.000(4)
C7 0.048(4) 0.056(5) 0.051(5) 0.012(3) -0.010(3) -0.001(3)
C8 0.068(5) 0.072(5) 0.058(5) 0.016(4) -0.027(4) -0.016(4)
C9 0.055(5) 0.232(14) 0.066(6) 0.033(7) -0.020(5) -0.001(7)
C10 0.098(7) 0.085(6) 0.046(5) -0.012(4) -0.020(4) 0.004(5)
C11 0.059(5) 0.067(5) 0.053(4) 0.004(4) 0.025(3) 0.019(4)
C12 0.065(5) 0.091(6) 0.067(5) 0.005(4) 0.018(4) 0.032(5)
C13 0.110(7) 0.149(9) 0.057(6) -0.001(6) 0.035(5) 0.061(7)

loop_
_atom_type_symbol
_atom_type_description
_atom_type_scat_dispersion_real
_atom_type_scat_dispersion_imag
_atom_type_scat_source
C C 0.0033 0.0016 'International Tables Vol C Tables 4.2.6.8 and 6.1.1.4'
H H 0.0000 0.0000 'International Tables Vol C Tables 4.2.6.8 and 6.1.1.4'
O O 0.0106 0.0060 'International Tables Vol C Tables 4.2.6.8 and 6.1.1.4'
P P 0.1023 0.0942 'International Tables Vol C Tables 4.2.6.8 and 6.1.1.4'
Se Se -0.0929 2.2259 'International Tables Vol C Tables 4.2.6.8 and 6.1.1.4'
I I -0.4742 1.8119 'International Tables Vol C Tables 4.2.6.8 and 6.1.1.4'
Fe Fe 0.3463 0.8444 'International Tables Vol C Tables 4.2.6.8 and 6.1.1.4'
Cd Cd -0.8075 1.2024 'International Tables Vol C Tables 4.2.6.8 and 6.1.1.4'

loop_
_geom_angle_atom_site_label_1
_geom_angle_atom_site_label_2
_geom_angle_atom_site_label_3
_geom_angle
_geom_angle_site_symmetry_1
_geom_angle_site_symmetry_3
_geom_angle_publ_flag
Se1 Cd1 I2 119.86(3) . . ?
Se1 Cd1 I1 112.20(2) . . ?
I2 Cd1 I1 117.79(2) . . ?
Se1 Cd1 I1 95.70(2) . 3_656 ?
I2 Cd1 I1 112.98(2) . 3_656 ?
I1 Cd1 I1 92.237(19) . 3_656 ?
C7 Fe1 C6 94.1(3) . . ?
C7 Fe1 C3 158.3(3) . . ?
C6 Fe1 C3 94.5(3) . . ?
C7 Fe1 C1 100.1(3) . . ?
C6 Fe1 C1 157.5(3) . . ?
C3 Fe1 C1 66.4(3) . . ?
C7 Fe1 C2 136.4(3) . . ?
C6 Fe1 C2 129.5(3) . . ?
C3 Fe1 C2 39.4(3) . . ?
C1 Fe1 C2 39.3(3) . . ?
C7 Fe1 C5 92.5(3) . . ?
C6 Fe1 C5 125.0(4) . . ?
C3 Fe1 C5 66.4(3) . . ?
C1 Fe1 C5 37.6(3) . . ?
C2 Fe1 C5 64.6(3) . . ?
C7 Fe1 C4 119.7(4) . . ?
C6 Fe1 C4 92.3(3) . . ?
C3 Fe1 C4 40.1(3) . . ?
C1 Fe1 C4 65.5(3) . . ?
C2 Fe1 C4 65.8(3) . . ?
C5 Fe1 C4 39.6(3) . . ?
C7 Fe1 P1 91.4(2) . . ?
C6 Fe1 P1 89.5(2) . . ?
C3 Fe1 P1 108.5(3) . . ?
C1 Fe1 P1 107.4(3) . . ?
C2 Fe1 P1 89.2(2) . . ?
C5 Fe1 P1 144.8(3) . . ?
C4 Fe1 P1 148.6(3) . . ?
Cd1 I1 Cd1 83.894(19) . 3_656 ?
P1 Se1 Cd1 97.13(5) . . ?
O3 P1 O4 108.0(2) . . ?
O3 P1 Se1 111.02(16) . . ?
O4 P1 Se1 101.16(16) . . ?
O3 P1 Fe1 106.05(17) . . ?
O4 P1 Fe1 116.68(17) . . ?
Se1 P1 Fe1 113.87(7) . . ?
C8 O3 P1 127.1(4) . . ?
C11 O4 P1 124.2(4) . . ?
C5 C1 C2 108.4(8) . . ?
C5 C1 Fe1 71.3(5) . . ?
C2 C1 Fe1 70.3(4) . . ?
C1 C2 C3 108.7(7) . . ?
C1 C2 Fe1 70.4(4) . . ?
C3 C2 Fe1 69.9(4) . . ?
C2 C3 C4 106.6(7) . . ?
C2 C3 Fe1 70.7(4) . . ?
C4 C3 Fe1 70.6(4) . . ?
C5 C4 C3 106.6(7) . . ?
C5 C4 Fe1 70.2(4) . . ?
C3 C4 Fe1 69.4(4) . . ?
C1 C5 C4 109.8(8) . . ?
C1 C5 Fe1 71.1(4) . . ?
C4 C5 Fe1 70.2(4) . . ?
O1 C6 Fe1 177.7(7) . . ?
O2 C7 Fe1 178.8(7) . . ?
O3 C8 C9 108.7(7) . . ?
O3 C8 C10 106.6(6) . . ?
C9 C8 C10 111.2(6) . . ?
O4 C11 C12 106.7(5) . . ?
O4 C11 C13 108.8(6) . . ?
C12 C11 C13 112.2(7) . . ?

loop_
_geom_bond_atom_site_label_1
_geom_bond_atom_site_label_2
_geom_bond_distance
_geom_bond_site_symmetry_2
_geom_bond_publ_flag
Cd1 Se1 2.6066(8) . ?
Cd1 I2 2.6960(7) . ?
Cd1 I1 2.8452(6) . ?
Cd1 I1 2.9124(7) 3_656 ?
Fe1 C7 1.782(7) . ?
Fe1 C6 1.787(9) . ?
Fe1 C3 2.074(7) . ?
Fe1 C1 2.087(7) . ?
Fe1 C2 2.085(6) . ?
Fe1 C5 2.089(8) . ?
Fe1 C4 2.090(7) . ?
Fe1 P1 2.1889(19) . ?
I1 Cd1 2.9124(7) 3_656 ?
Se1 P1 2.1857(16) . ?
P1 O3 1.589(4) . ?
P1 O4 1.590(4) . ?
O1 C6 1.119(9) . ?
O2 C7 1.127(7) . ?
O3 C8 1.465(8) . ?
O4 C11 1.490(7) . ?
C1 C5 1.345(12) . ?
C1 C2 1.404(10) . ?
C2 C3 1.402(10) . ?
C3 C4 1.427(11) . ?
C4 C5 1.416(12) . ?
C8 C9 1.497(11) . ?
C8 C10 1.511(10) . ?
C11 C12 1.499(10) . ?
C11 C13 1.505(11) . ?
